data_7212190
loop_
_publ_author_name
'Ma, Cheng-Bing'
'Hu, Ming-Qiang'
'Chen, Hui'
'Wang, Mei'
'Zhang, Chun-Xia'
'Chen, Chang-Neng'
'Liu, Qiu-Tian'

_publ_section_title
;
 A trimanganese cluster-based 2D layer framework with facile
 single-crystal-to-single-crystal transformation to afford a 1D chain
 structure
;
_journal_issue 5
_journal_name_full CrystEngComm
_journal_page_first 1467
_journal_paper_doi 10.1039/b921483f
_journal_volume 12
_journal_year 2010
_chemical_formula_sum 'C18 H18 Mn N2 O7'
_chemical_formula_weight 429.28
_chemical_name_systematic
;
?
;
_space_group_IT_number 14
_symmetry_cell_setting monoclinic
_symmetry_space_group_name_Hall '-P 2ybc'
_symmetry_space_group_name_H-M 'P 1 21/c 1'
_atom_sites_solution_hydrogens geom
_atom_sites_solution_primary direct
_atom_sites_solution_secondary difmap
_audit_creation_method SHELXL-97
_cell_angle_alpha 90.00
_cell_angle_beta 95.715(7)
_cell_angle_gamma 90.00
_cell_formula_units_Z 4
_cell_length_a 12.596(5)
_cell_length_b 9.623(3)
_cell_length_c 15.059(5)
_cell_measurement_reflns_used 3200
_cell_measurement_temperature 170(2)
_cell_measurement_theta_max 27.47
_cell_measurement_theta_min 3.07
_cell_volume 1816.2(11)
_computing_cell_refinement 'Siemens SMART & SAINT'
_computing_data_collection 'Siemens SMART'
_computing_data_reduction 'Siemens XPREP'
_computing_molecular_graphics 'Bruker SHELXTL'
_computing_publication_material 'Bruker SHELXTL'
_computing_structure_refinement 'Siemens SHELXTL'
_computing_structure_solution 'Siemens SHELXTL'
_diffrn_ambient_temperature 170(2)
_diffrn_measured_fraction_theta_full 0.990
_diffrn_measured_fraction_theta_max 0.990
_diffrn_measurement_device_type 'Bruker P4'
_diffrn_measurement_method '\w scans'
_diffrn_radiation_monochromator graphite
_diffrn_radiation_source 'fine-focus sealed tube'
_diffrn_radiation_type MoK\a
_diffrn_radiation_wavelength 0.71073
_diffrn_reflns_av_R_equivalents 0.0360
_diffrn_reflns_av_sigmaI/netI 0.0321
_diffrn_reflns_limit_h_max 16
_diffrn_reflns_limit_h_min -16
_diffrn_reflns_limit_k_max 11
_diffrn_reflns_limit_k_min -12
_diffrn_reflns_limit_l_max 19
_diffrn_reflns_limit_l_min -18
_diffrn_reflns_number 13710
_diffrn_reflns_theta_full 27.47
_diffrn_reflns_theta_max 27.47
_diffrn_reflns_theta_min 3.07
_diffrn_standards_decay_% none
_diffrn_standards_interval_count none
_diffrn_standards_interval_time none
_diffrn_standards_number none
_exptl_absorpt_coefficient_mu 0.772
_exptl_absorpt_correction_T_max .930
_exptl_absorpt_correction_T_min .850
_exptl_absorpt_correction_type empirical
_exptl_absorpt_process_details 'SADABS (Sheldrick, 1996)'
_exptl_crystal_colour 'light yellow'
_exptl_crystal_density_diffrn 1.570
_exptl_crystal_density_method 'not measured'
_exptl_crystal_description diamond
_exptl_crystal_F_000 884
_exptl_crystal_size_max .20
_exptl_crystal_size_mid .18
_exptl_crystal_size_min .09
_refine_diff_density_max 0.338
_refine_diff_density_min -0.349
_refine_diff_density_rms 0.056
_refine_ls_extinction_method none
_refine_ls_goodness_of_fit_ref 1.000
_refine_ls_hydrogen_treatment mixed
_refine_ls_matrix_type full
_refine_ls_number_parameters 277
_refine_ls_number_reflns 4128
_refine_ls_number_restraints 6
_refine_ls_restrained_S_all 1.000
_refine_ls_R_factor_gt 0.0316
_refine_ls_shift/su_max 0.000
_refine_ls_shift/su_mean 0.000
_refine_ls_structure_factor_coef Fsqd
_refine_ls_weighting_details 'calc w=1/[\s^2^(Fo^2^)+(0.0622P)^2^+0.0995P] where P=(Fo^2^+2Fc^2^)/3'
_refine_ls_weighting_scheme calc
_refine_ls_wR_factor_gt 0.0860
_refine_ls_wR_factor_ref 0.0911
_reflns_number_gt 3653
_reflns_number_total 4128
_reflns_threshold_expression >2sigma(I)
_cod_data_source_file b921483f.txt
_cod_data_source_block 2
_cod_depositor_comments
;
The following automatic conversions were performed:

'_symmetry_cell_setting' value 'Monoclinic' changed to 'monoclinic'
according to /home/saulius/struct/CIF-dictionaries/cif_core.dic
dictionary named 'cif_core.dic' version 2.4.2 from 2011-04-26.

Automatic conversion script
Id: cif_fix_values 1891 2012-01-12 08:04:46Z andrius 
;
_cod_original_cell_volume 1816.3(11)
_cod_original_sg_symbol_H-M P2(1)/c
_cod_database_code 7212190
_refine_ls_r_factor_ref 0.0375

loop_
_symmetry_equiv_pos_as_xyz
'x, y, z'
'-x, y+1/2, -z+1/2'
'-x, -y, -z'
'x, -y-1/2, z-1/2'

loop_
_atom_site_label
_atom_site_type_symbol
_atom_site_fract_x
_atom_site_fract_y
_atom_site_fract_z
_atom_site_U_iso_or_equiv
_atom_site_adp_type
_atom_site_occupancy
_atom_site_symmetry_multiplicity
_atom_site_calc_flag
_atom_site_refinement_flags
Mn1 Mn 0.248397(17) 0.23430(2) -0.402877(14) 0.01353(9) Uani 1 1 d .
O1 O 0.25315(8) 0.41573(11) -0.31920(7) 0.0179(2) Uani 1 1 d .
O2 O 0.36441(9) 0.55670(12) -0.38338(7) 0.0210(2) Uani 1 1 d .
O3 O 0.41596(9) 0.56394(11) 0.08237(7) 0.0196(2) Uani 1 1 d .
O4 O 0.28951(9) 0.42803(11) 0.01241(7) 0.0198(2) Uani 1 1 d .
O5 O 0.37743(9) 0.15545(13) -0.31064(8) 0.0238(3) Uani 1 1 d D
H5A H 0.4098(18) 0.087(2) -0.3293(15) 0.047(7) Uiso 1 1 d D
H5B H 0.404(2) 0.173(3) -0.2567(12) 0.062(8) Uiso 1 1 d D
O6 O 0.30427(9) 0.36993(12) -0.50718(7) 0.0207(2) Uani 1 1 d D
H6A H 0.3317(18) 0.440(2) -0.4781(14) 0.046(7) Uiso 1 1 d D
H6B H 0.3496(14) 0.344(2) -0.5417(12) 0.031(5) Uiso 1 1 d D
O7 O 0.54926(9) 0.70837(13) -0.37045(7) 0.0187(2) Uani 1 1 d D
H7A H 0.4944(15) 0.656(2) -0.3726(14) 0.044(6) Uiso 1 1 d D
H7B H 0.5210(17) 0.7884(19) -0.3851(14) 0.039(6) Uiso 1 1 d D
N1 N 0.07895(11) 0.25533(13) -0.47170(9) 0.0183(3) Uani 1 1 d .
N2 N 0.13434(10) 0.09507(14) -0.32942(9) 0.0186(3) Uani 1 1 d .
C1 C 0.33490(11) 0.60063(15) -0.23322(9) 0.0136(3) Uani 1 1 d .
C2 C 0.33088(11) 0.53423(15) -0.15162(10) 0.0143(3) Uani 1 1 d .
H2A H 0.3094 0.4418 -0.1503 0.017 Uiso 1 1 calc R
C3 C 0.35867(11) 0.60454(15) -0.07177(9) 0.0142(3) Uani 1 1 d .
C4 C 0.38626(13) 0.74487(15) -0.07396(11) 0.0160(3) Uani 1 1 d .
H4A H 0.4050 0.7926 -0.0210 0.019 Uiso 1 1 calc R
C5 C 0.38573(12) 0.81324(16) -0.15521(10) 0.0181(3) Uani 1 1 d .
H5C H 0.4017 0.9075 -0.1563 0.022 Uiso 1 1 calc R
C6 C 0.36158(12) 0.74184(15) -0.23477(11) 0.0153(3) Uani 1 1 d .
H6C H 0.3631 0.7877 -0.2890 0.018 Uiso 1 1 calc R
C7 C 0.31570(11) 0.51832(15) -0.31836(10) 0.0145(3) Uani 1 1 d .
C8 C 0.35597(11) 0.52727(15) 0.01493(10) 0.0149(3) Uani 1 1 d .
C9 C 0.05275(13) 0.34235(18) -0.53981(11) 0.0251(4) Uani 1 1 d .
H9A H 0.1058 0.3986 -0.5594 0.030 Uiso 1 1 calc R
C10 C -0.04972(15) 0.3525(2) -0.58254(12) 0.0318(4) Uani 1 1 d .
H10A H -0.0653 0.4153 -0.6289 0.038 Uiso 1 1 calc R
C11 C -0.12804(15) 0.2673(2) -0.55468(14) 0.0324(4) Uani 1 1 d .
H11A H -0.1974 0.2718 -0.5821 0.039 Uiso 1 1 calc R
C12 C -0.10207(13) 0.1755(2) -0.48563(12) 0.0280(4) Uani 1 1 d .
H12A H -0.1535 0.1160 -0.4667 0.034 Uiso 1 1 calc R
C13 C 0.00178(11) 0.17280(16) -0.44456(10) 0.0181(3) Uani 1 1 d .
C14 C 0.03359(12) 0.07997(16) -0.36758(10) 0.0184(3) Uani 1 1 d .
C15 C -0.03668(13) -0.01516(19) -0.33560(13) 0.0283(4) Uani 1 1 d .
H15A H -0.1060 -0.0235 -0.3627 0.034 Uiso 1 1 calc R
C16 C -0.00201(15) -0.0971(2) -0.26296(14) 0.0342(4) Uani 1 1 d .
H16A H -0.0477 -0.1612 -0.2406 0.041 Uiso 1 1 calc R
C17 C 0.10150(15) -0.0824(2) -0.22412(13) 0.0316(4) Uani 1 1 d .
H17A H 0.1269 -0.1366 -0.1755 0.038 Uiso 1 1 calc R
C18 C 0.16642(13) 0.01476(18) -0.25923(11) 0.0247(3) Uani 1 1 d .
H18A H 0.2359 0.0249 -0.2328 0.030 Uiso 1 1 calc R

loop_
_atom_site_aniso_label
_atom_site_aniso_U_11
_atom_site_aniso_U_22
_atom_site_aniso_U_33
_atom_site_aniso_U_23
_atom_site_aniso_U_13
_atom_site_aniso_U_12
Mn1 0.01375(13) 0.01309(14) 0.01376(14) -0.00179(8) 0.00143(9) -0.00102(8)
O1 0.0209(5) 0.0157(5) 0.0173(5) -0.0029(4) 0.0031(4) -0.0038(4)
O2 0.0284(6) 0.0204(6) 0.0149(5) -0.0023(4) 0.0055(4) -0.0076(4)
O3 0.0259(6) 0.0169(5) 0.0150(5) -0.0001(4) -0.0022(4) -0.0023(4)
O4 0.0217(5) 0.0193(6) 0.0179(6) 0.0044(4) -0.0003(4) -0.0043(4)
O5 0.0214(6) 0.0278(7) 0.0208(6) -0.0080(5) -0.0049(5) 0.0066(5)
O6 0.0255(6) 0.0193(6) 0.0183(6) -0.0041(5) 0.0079(5) -0.0063(5)
O7 0.0168(5) 0.0191(6) 0.0202(6) 0.0006(5) 0.0017(4) -0.0005(4)
N1 0.0181(6) 0.0165(6) 0.0199(7) -0.0018(5) -0.0002(5) -0.0005(5)
N2 0.0188(6) 0.0174(6) 0.0202(7) -0.0002(5) 0.0044(5) 0.0003(5)
C1 0.0125(6) 0.0130(7) 0.0156(7) -0.0008(5) 0.0022(5) 0.0009(5)
C2 0.0140(6) 0.0105(6) 0.0185(7) -0.0002(5) 0.0025(5) 0.0002(5)
C3 0.0139(6) 0.0140(7) 0.0148(7) 0.0007(5) 0.0016(5) 0.0019(5)
C4 0.0199(7) 0.0134(7) 0.0146(7) -0.0026(5) 0.0015(6) -0.0014(5)
C5 0.0232(7) 0.0105(7) 0.0206(8) 0.0006(6) 0.0020(6) -0.0017(6)
C6 0.0174(7) 0.0139(7) 0.0149(7) 0.0019(5) 0.0023(6) -0.0001(5)
C7 0.0152(6) 0.0131(7) 0.0151(7) 0.0010(5) 0.0007(5) 0.0019(5)
C8 0.0157(7) 0.0124(7) 0.0168(7) 0.0002(5) 0.0033(5) 0.0040(5)
C9 0.0260(8) 0.0221(8) 0.0267(9) 0.0044(7) 0.0001(7) -0.0013(7)
C10 0.0311(9) 0.0319(10) 0.0304(10) 0.0051(8) -0.0065(7) 0.0060(8)
C11 0.0190(8) 0.0403(11) 0.0358(11) -0.0010(8) -0.0080(8) 0.0048(7)
C12 0.0164(7) 0.0316(10) 0.0357(10) -0.0017(8) 0.0005(7) -0.0031(7)
C13 0.0159(7) 0.0164(7) 0.0220(8) -0.0062(6) 0.0025(6) -0.0001(6)
C14 0.0164(7) 0.0170(7) 0.0226(8) -0.0042(6) 0.0057(6) 0.0004(6)
C15 0.0193(7) 0.0255(9) 0.0413(10) -0.0004(8) 0.0087(7) -0.0042(7)
C16 0.0329(9) 0.0249(9) 0.0476(11) 0.0081(8) 0.0181(8) -0.0056(7)
C17 0.0359(10) 0.0272(9) 0.0334(10) 0.0112(8) 0.0109(8) 0.0015(8)
C18 0.0235(8) 0.0270(9) 0.0239(8) 0.0042(7) 0.0034(6) 0.0013(7)

loop_
_atom_type_symbol
_atom_type_description
_atom_type_scat_dispersion_real
_atom_type_scat_dispersion_imag
_atom_type_scat_source
C C 0.0033 0.0016 'International Tables Vol C Tables 4.2.6.8 and 6.1.1.4'
H H 0.0000 0.0000 'International Tables Vol C Tables 4.2.6.8 and 6.1.1.4'
N N 0.0061 0.0033 'International Tables Vol C Tables 4.2.6.8 and 6.1.1.4'
O O 0.0106 0.0060 'International Tables Vol C Tables 4.2.6.8 and 6.1.1.4'
Mn Mn 0.3368 0.7283 'International Tables Vol C Tables 4.2.6.8 and 6.1.1.4'

loop_
_geom_angle_atom_site_label_1
_geom_angle_atom_site_label_2
_geom_angle_atom_site_label_3
_geom_angle
_geom_angle_site_symmetry_1
_geom_angle_site_symmetry_3
O4 Mn1 O1 163.64(4) 4_565 .
O4 Mn1 O5 85.12(5) 4_565 .
O1 Mn1 O5 86.18(5) . .
O4 Mn1 O6 83.86(5) 4_565 .
O1 Mn1 O6 86.83(5) . .
O5 Mn1 O6 112.99(5) . .
O4 Mn1 N1 93.76(5) 4_565 .
O1 Mn1 N1 99.44(5) . .
O5 Mn1 N1 158.11(5) . .
O6 Mn1 N1 88.54(5) . .
O4 Mn1 N2 93.52(5) 4_565 .
O1 Mn1 N2 99.88(5) . .
O5 Mn1 N2 87.29(5) . .
O6 Mn1 N2 159.14(5) . .
N1 Mn1 N2 70.94(5) . .
C7 O1 Mn1 128.44(10) . .
C8 O4 Mn1 137.67(10) . 4_566
Mn1 O5 H5A 114.8(16) . .
Mn1 O5 H5B 137.1(19) . .
H5A O5 H5B 108(2) . .
Mn1 O6 H6A 103.9(16) . .
Mn1 O6 H6B 122.9(15) . .
H6A O6 H6B 107(2) . .
H7A O7 H7B 102(2) . .
C9 N1 C13 118.01(14) . .
C9 N1 Mn1 123.36(11) . .
C13 N1 Mn1 118.59(11) . .
C14 N2 C18 118.14(14) . .
C14 N2 Mn1 117.37(10) . .
C18 N2 Mn1 123.80(11) . .
C2 C1 C6 119.38(14) . .
C2 C1 C7 119.59(13) . .
C6 C1 C7 120.97(13) . .
C1 C2 C3 120.74(13) . .
C1 C2 H2A 119.6 . .
C3 C2 H2A 119.6 . .
C2 C3 C4 119.41(14) . .
C2 C3 C8 118.87(13) . .
C4 C3 C8 121.70(13) . .
C5 C4 C3 119.99(14) . .
C5 C4 H4A 120.0 . .
C3 C4 H4A 120.0 . .
C4 C5 C6 120.48(14) . .
C4 C5 H5C 119.8 . .
C6 C5 H5C 119.8 . .
C5 C6 C1 119.88(14) . .
C5 C6 H6C 120.1 . .
C1 C6 H6C 120.1 . .
O1 C7 O2 124.93(14) . .
O1 C7 C1 117.84(13) . .
O2 C7 C1 117.23(13) . .
O3 C8 O4 125.36(14) . .
O3 C8 C3 119.94(13) . .
O4 C8 C3 114.69(13) . .
N1 C9 C10 123.10(16) . .
N1 C9 H9A 118.5 . .
C10 C9 H9A 118.5 . .
C11 C10 C9 118.53(17) . .
C11 C10 H10A 120.7 . .
C9 C10 H10A 120.7 . .
C10 C11 C12 119.14(16) . .
C10 C11 H11A 120.4 . .
C12 C11 H11A 120.4 . .
C11 C12 C13 119.30(17) . .
C11 C12 H12A 120.4 . .
C13 C12 H12A 120.4 . .
N1 C13 C12 121.90(15) . .
N1 C13 C14 116.32(13) . .
C12 C13 C14 121.77(15) . .
N2 C14 C15 121.84(15) . .
N2 C14 C13 115.90(13) . .
C15 C14 C13 122.25(14) . .
C16 C15 C14 119.12(16) . .
C16 C15 H15A 120.4 . .
C14 C15 H15A 120.4 . .
C17 C16 C15 119.11(16) . .
C17 C16 H16A 120.4 . .
C15 C16 H16A 120.4 . .
C18 C17 C16 118.47(17) . .
C18 C17 H17A 120.8 . .
C16 C17 H17A 120.8 . .
N2 C18 C17 123.31(16) . .
N2 C18 H18A 118.3 . .
C17 C18 H18A 118.3 . .

loop_
_geom_bond_atom_site_label_1
_geom_bond_atom_site_label_2
_geom_bond_distance
_geom_bond_site_symmetry_2
Mn1 O4 2.1137(12) 4_565
Mn1 O1 2.1506(12) .
Mn1 O5 2.1673(12) .
Mn1 O6 2.2105(12) .
Mn1 N1 2.2869(15) .
Mn1 N2 2.3237(14) .
O1 C7 1.2624(18) .
O2 C7 1.2614(18) .
O3 C8 1.2546(18) .
O4 C8 1.2680(19) .
O4 Mn1 2.1137(12) 4_566
O5 H5A 0.840(16) .
O5 H5B 0.864(16) .
O6 H6A 0.857(16) .
O6 H6B 0.848(15) .
O7 H7A 0.854(16) .
O7 H7B 0.867(16) .
N1 C9 1.340(2) .
N1 C13 1.350(2) .
N2 C14 1.348(2) .
N2 C18 1.339(2) .
C1 C2 1.390(2) .
C1 C6 1.401(2) .
C1 C7 1.506(2) .
C2 C3 1.394(2) .
C2 H2A 0.9300 .
C3 C4 1.396(2) .
C3 C8 1.506(2) .
C4 C5 1.389(2) .
C4 H4A 0.9300 .
C5 C6 1.388(2) .
C5 H5C 0.9300 .
C6 H6C 0.9300 .
C9 C10 1.387(2) .
C9 H9A 0.9300 .
C10 C11 1.380(3) .
C10 H10A 0.9300 .
C11 C12 1.379(3) .
C11 H11A 0.9300 .
C12 C13 1.390(2) .
C12 H12A 0.9300 .
C13 C14 1.487(2) .
C14 C15 1.392(2) .
C15 C16 1.383(3) .
C15 H15A 0.9300 .
C16 C17 1.382(3) .
C16 H16A 0.9300 .
C17 C18 1.381(2) .
C17 H17A 0.9300 .
C18 H18A 0.9300 .
